data_7247249
loop_
_publ_author_name
'Maity, Rajib'
'Bankura, Abhijit'
'Das, Indrajit'

_publ_section_title
;
 Electrochemical cascade sequences for remote C7--H bond thiocyanation of
 quinoxalin-2(1H)-ones with ammonium thiocyanate
;
_journal_issue 19
_journal_name_full 'Green Chemistry'
_journal_page_first 7774
_journal_page_last 7781
_journal_paper_doi 10.1039/D3GC02153J
_journal_volume 25
_journal_year 2023
_chemical_formula_moiety 'C12 H11 N3 O S'
_chemical_formula_sum 'C12 H11 N3 O S'
_chemical_formula_weight 245.30
_space_group_crystal_system triclinic
_space_group_IT_number 2
_space_group_name_Hall '-P 1'
_space_group_name_H-M_alt 'P -1'
_atom_sites_solution_hydrogens geom
_atom_sites_solution_primary iterative
_audit_creation_date 2023-05-30
_audit_creation_method
;
Olex2 1.5
(compiled 2023.03.06 svn.rbb2c1857 for OlexSys, GUI svn.r6748)
;
_audit_update_record
;
2023-05-30 deposited with the CCDC.	2023-08-25 downloaded from the CCDC.
;
_cell_angle_alpha 90.426(2)
_cell_angle_beta 90.934(2)
_cell_angle_gamma 98.213(2)
_cell_formula_units_Z 2
_cell_length_a 3.9964(3)
_cell_length_b 8.0048(5)
_cell_length_c 17.9743(12)
_cell_measurement_reflns_used 9926
_cell_measurement_temperature 100.00
_cell_measurement_theta_max 66.47
_cell_measurement_theta_min 7.39
_cell_volume 569.00(7)
_computing_cell_refinement 'Bruker SAINT V8.38A (Bruker AXS)'
_computing_data_collection 'Bruker APEX3 ver.2018.7-2(Bruker AXS)'
_computing_data_reduction 'Bruker SAINT V8.38A (Bruker AXS)'
_computing_molecular_graphics 'Bruker ShelXLe(Huebschle et all. 2011)'
_computing_publication_material 'Bruker ShelXLe(Huebschle et all. 2011)'
_computing_structure_refinement 'SHELXL-2018/3 (Sheldrick 2018)'
_computing_structure_solution 'SHELXT 2014/5(Sheldrick 2014)'
_diffrn_ambient_temperature 100.00
_diffrn_detector 'CPAD area detector'
_diffrn_detector_area_resol_mean 7.407
_diffrn_detector_type 'Bruker Photon III'
_diffrn_measured_fraction_theta_full 0.923
_diffrn_measured_fraction_theta_max 0.923
_diffrn_measurement_device 'four-circle diffractometer'
_diffrn_measurement_device_type 'Bruker D8 VENTURE'
_diffrn_measurement_method '\w and \f scans'
_diffrn_radiation_collimation '0.5 mm double-pinhole'
_diffrn_radiation_monochromator 'mirror optics'
_diffrn_radiation_probe x-ray
_diffrn_radiation_type 'Cu K\a'
_diffrn_radiation_wavelength 1.54178
_diffrn_reflns_av_R_equivalents 0.0374
_diffrn_reflns_av_unetI/netI 0.0252
_diffrn_reflns_Laue_measured_fraction_full 0.923
_diffrn_reflns_Laue_measured_fraction_max 0.923
_diffrn_reflns_limit_h_max 4
_diffrn_reflns_limit_h_min -4
_diffrn_reflns_limit_k_max 9
_diffrn_reflns_limit_k_min -9
_diffrn_reflns_limit_l_max 21
_diffrn_reflns_limit_l_min -21
_diffrn_reflns_number 16871
_diffrn_reflns_point_group_measured_fraction_full 0.923
_diffrn_reflns_point_group_measured_fraction_max 0.923
_diffrn_reflns_theta_full 66.462
_diffrn_reflns_theta_max 66.462
_diffrn_reflns_theta_min 5.584
_diffrn_source 'microfocus sealed X-ray tube'
_diffrn_source_current 1.2
_diffrn_source_power 0.06
_diffrn_source_type 'Incoatec I\ms Diamond'
_diffrn_source_voltage 50.0
_diffrn_standards_number 0
_exptl_absorpt_coefficient_mu 2.418
_exptl_absorpt_correction_T_max 0.7528
_exptl_absorpt_correction_T_min 0.5171
_exptl_absorpt_correction_type multi-scan
_exptl_absorpt_process_details
;
SADABS-2016/2 (Bruker,2016/2) was used for absorption correction.
wR2(int) was 0.1076 before and 0.0597 after correction.
The Ratio of minimum to maximum transmission is 0.6869.
The \l/2 correction factor is Not present.
;
_exptl_crystal_colour 'clear light white'
_exptl_crystal_colour_lustre clear
_exptl_crystal_colour_modifier light
_exptl_crystal_colour_primary white
_exptl_crystal_density_diffrn 1.432
_exptl_crystal_description BLOCK
_exptl_crystal_F_000 256
_exptl_crystal_size_max 0.11
_exptl_crystal_size_mid 0.11
_exptl_crystal_size_min 0.01
_refine_diff_density_max 0.209
_refine_diff_density_min -0.220
_refine_diff_density_rms 0.041
_refine_ls_extinction_coef 0.070(9)
_refine_ls_extinction_expression Fc^*^=kFc[1+0.001xFc^2^\l^3^/sin(2\q)]^-1/4^
_refine_ls_extinction_method 'SHELXL-2018/3 (Sheldrick 2018)'
_refine_ls_goodness_of_fit_ref 1.123
_refine_ls_hydrogen_treatment constr
_refine_ls_matrix_type full
_refine_ls_number_parameters 157
_refine_ls_number_reflns 1852
_refine_ls_number_restraints 0
_refine_ls_restrained_S_all 1.123
_refine_ls_R_factor_all 0.0351
_refine_ls_R_factor_gt 0.0350
_refine_ls_shift/su_max 0.000
_refine_ls_shift/su_mean 0.000
_refine_ls_structure_factor_coef Fsqd
_refine_ls_weighting_details 'w=1/[\s^2^(Fo^2^)+(0.0255P)^2^+0.4450P] where P=(Fo^2^+2Fc^2^)/3'
_refine_ls_weighting_scheme calc
_refine_ls_wR_factor_gt 0.0921
_refine_ls_wR_factor_ref 0.0921
_reflns_Friedel_coverage 0.000
_reflns_number_gt 1849
_reflns_number_total 1852
_reflns_threshold_expression 'I > 2\s(I)'
_cod_data_source_file d3gc02153j2.cif
_cod_data_source_block rm_5_198aa_0m_a
_cod_depositor_comments 'Adding full bibliography for 7247248--7247249.cif.'
_cod_database_code 7247249
_shelx_shelxl_version_number 2018/3
_shelx_space_group_comment
;
The symmetry employed for this shelxl refinement is uniquely defined
by the following loop, which should always be used as a source of
symmetry information in preference to the above space-group names.
They are only intended as comments.
;
_shelx_estimated_absorpt_t_max 0.976
_shelx_estimated_absorpt_t_min 0.777
_olex2_refinement_description
;
1. Fixed Uiso
 At 1.2 times of:
  All C(H) groups, All C(H,H) groups
 At 1.5 times of:
  All C(H,H,H) groups
2.a Secondary CH2 refined with riding coordinates:
 C11(H11A,H11B)
2.b Aromatic/amide H refined with riding coordinates:
 C5(H5), C6(H6), C8(H8)
2.c Idealised Me refined as rotating group:
 C10(H10A,H10B,H10C), C12(H12A,H12B,H12C)
;
_olex2_submission_special_instructions 'No special instructions were received'

loop_
_space_group_symop_operation_xyz
'x, y, z'
'-x, -y, -z'

loop_
_atom_site_label
_atom_site_type_symbol
_atom_site_fract_x
_atom_site_fract_y
_atom_site_fract_z
_atom_site_U_iso_or_equiv
_atom_site_adp_type
_atom_site_occupancy
_atom_site_site_symmetry_order
_atom_site_calc_flag
_atom_site_refinement_flags_posn
_atom_site_refinement_flags_adp
_atom_site_refinement_flags_occupancy
_atom_site_disorder_assembly
_atom_site_disorder_group
S1 S 1.04892(10) 0.06996(5) 0.36395(2) 0.0177(2) Uani 1 1 d . . . . .
O1 O 0.3714(3) 0.85347(15) 0.24094(7) 0.0223(3) Uani 1 1 d . . . . .
N1 N 0.5955(3) 0.62298(17) 0.28210(7) 0.0149(3) Uani 1 1 d . . . . .
N2 N 0.7664(3) 0.56426(17) 0.13396(8) 0.0163(3) Uani 1 1 d . . . . .
N3 N 0.8431(5) 0.2074(2) 0.49895(9) 0.0321(4) Uani 1 1 d . . . . .
C1 C 0.5189(4) 0.7318(2) 0.22753(9) 0.0163(4) Uani 1 1 d . . . . .
C2 C 0.7425(4) 0.4802(2) 0.26481(9) 0.0146(4) Uani 1 1 d . . . . .
C3 C 0.6246(4) 0.6944(2) 0.15118(9) 0.0166(4) Uani 1 1 d . . . . .
C4 C 0.8236(4) 0.4532(2) 0.19027(9) 0.0153(4) Uani 1 1 d . . . . .
C5 C 0.8050(4) 0.3647(2) 0.31940(9) 0.0153(4) Uani 1 1 d . . . . .
H5 H 0.749146 0.382043 0.369769 0.018 Uiso 1 1 calc R U . . .
C6 C 0.9696(4) 0.3094(2) 0.17197(9) 0.0175(4) Uani 1 1 d . . . . .
H6 H 1.025812 0.290738 0.121735 0.021 Uiso 1 1 calc R U . . .
C7 C 0.9497(4) 0.2243(2) 0.29885(9) 0.0154(4) Uani 1 1 d . . . . .
C8 C 1.0332(4) 0.1949(2) 0.22516(9) 0.0173(4) Uani 1 1 d . . . . .
H8 H 1.131884 0.097765 0.212100 0.021 Uiso 1 1 calc R U . . .
C9 C 0.9250(4) 0.1535(2) 0.44371(10) 0.0209(4) Uani 1 1 d . . . . .
C10 C 0.5151(4) 0.6585(2) 0.35957(9) 0.0174(4) Uani 1 1 d . . . . .
H10A H 0.723933 0.676201 0.389698 0.026 Uiso 1 1 calc R U . . .
H10B H 0.362438 0.562798 0.379121 0.026 Uiso 1 1 calc R U . . .
H10C H 0.405195 0.760331 0.361559 0.026 Uiso 1 1 calc R U . . .
C11 C 0.5605(4) 0.8199(2) 0.09287(9) 0.0189(4) Uani 1 1 d . . . . .
H11A H 0.704220 0.928588 0.104281 0.023 Uiso 1 1 calc R U . . .
H11B H 0.321643 0.839020 0.095449 0.023 Uiso 1 1 calc R U . . .
C12 C 0.6301(5) 0.7661(2) 0.01416(10) 0.0239(4) Uani 1 1 d . . . . .
H12A H 0.594103 0.856236 -0.020392 0.036 Uiso 1 1 calc R U . . .
H12B H 0.476506 0.663198 0.000817 0.036 Uiso 1 1 calc R U . . .
H12C H 0.864546 0.744112 0.011211 0.036 Uiso 1 1 calc R U . . .

loop_
_atom_site_aniso_label
_atom_site_aniso_U_11
_atom_site_aniso_U_22
_atom_site_aniso_U_33
_atom_site_aniso_U_23
_atom_site_aniso_U_13
_atom_site_aniso_U_12
S1 0.0228(3) 0.0163(3) 0.0155(3) 0.00188(15) 0.00071(15) 0.00747(16)
O1 0.0294(7) 0.0194(6) 0.0208(6) -0.0003(5) 0.0014(5) 0.0130(5)
N1 0.0167(7) 0.0146(7) 0.0141(7) -0.0010(5) 0.0010(5) 0.0046(5)
N2 0.0170(7) 0.0163(7) 0.0161(7) 0.0001(5) -0.0003(5) 0.0037(5)
N3 0.0436(10) 0.0375(10) 0.0195(8) 0.0023(7) 0.0011(7) 0.0200(8)
C1 0.0158(8) 0.0149(8) 0.0183(8) -0.0008(6) -0.0006(6) 0.0032(6)
C2 0.0124(7) 0.0132(8) 0.0184(8) -0.0016(6) 0.0001(6) 0.0021(6)
C3 0.0148(8) 0.0172(8) 0.0175(8) 0.0001(6) -0.0004(6) 0.0017(6)
C4 0.0144(8) 0.0152(8) 0.0164(8) 0.0007(6) -0.0003(6) 0.0024(6)
C5 0.0144(8) 0.0172(8) 0.0141(8) -0.0009(6) 0.0003(6) 0.0015(6)
C6 0.0178(8) 0.0192(8) 0.0161(8) -0.0022(6) 0.0015(6) 0.0047(6)
C7 0.0145(8) 0.0146(8) 0.0171(8) 0.0019(6) -0.0008(6) 0.0026(6)
C8 0.0171(8) 0.0162(8) 0.0194(8) -0.0011(6) -0.0004(6) 0.0053(6)
C9 0.0245(9) 0.0207(9) 0.0192(9) 0.0037(7) -0.0013(7) 0.0089(7)
C10 0.0208(8) 0.0178(8) 0.0146(8) -0.0017(6) 0.0026(6) 0.0062(6)
C11 0.0218(9) 0.0175(8) 0.0186(9) 0.0019(6) -0.0007(6) 0.0067(6)
C12 0.0306(10) 0.0247(9) 0.0184(9) 0.0042(7) -0.0006(7) 0.0112(7)

loop_
_atom_type_symbol
_atom_type_description
_atom_type_scat_dispersion_real
_atom_type_scat_dispersion_imag
_atom_type_scat_source
C C 0.0181 0.0091 'International Tables Vol C Tables 4.2.6.8 and 6.1.1.4'
H H 0.0000 0.0000 'International Tables Vol C Tables 4.2.6.8 and 6.1.1.4'
N N 0.0311 0.0180 'International Tables Vol C Tables 4.2.6.8 and 6.1.1.4'
O O 0.0492 0.0322 'International Tables Vol C Tables 4.2.6.8 and 6.1.1.4'
S S 0.3331 0.5567 'International Tables Vol C Tables 4.2.6.8 and 6.1.1.4'

loop_
_geom_angle_atom_site_label_1
_geom_angle_atom_site_label_2
_geom_angle_atom_site_label_3
_geom_angle
_geom_angle_site_symmetry_1
_geom_angle_site_symmetry_3
_geom_angle_publ_flag
C9 S1 C7 100.23(8) . . ?
C1 N1 C2 121.16(14) . . ?
C1 N1 C10 118.75(13) . . ?
C2 N1 C10 120.08(13) . . ?
C3 N2 C4 118.10(14) . . ?
O1 C1 N1 122.27(15) . . ?
O1 C1 C3 121.66(15) . . ?
N1 C1 C3 116.07(14) . . ?
N1 C2 C4 118.27(15) . . ?
N1 C2 C5 121.44(14) . . ?
C5 C2 C4 120.28(15) . . ?
N2 C3 C1 123.79(15) . . ?
N2 C3 C11 120.45(15) . . ?
C1 C3 C11 115.75(14) . . ?
N2 C4 C2 122.47(15) . . ?
N2 C4 C6 118.64(15) . . ?
C6 C4 C2 118.89(15) . . ?
C2 C5 H5 120.5 . . ?
C7 C5 C2 118.90(15) . . ?
C7 C5 H5 120.5 . . ?
C4 C6 H6 119.3 . . ?
C8 C6 C4 121.44(15) . . ?
C8 C6 H6 119.3 . . ?
C5 C7 S1 122.98(13) . . ?
C5 C7 C8 121.89(15) . . ?
C8 C7 S1 115.12(12) . . ?
C6 C8 C7 118.59(15) . . ?
C6 C8 H8 120.7 . . ?
C7 C8 H8 120.7 . . ?
N3 C9 S1 178.39(16) . . ?
N1 C10 H10A 109.5 . . ?
N1 C10 H10B 109.5 . . ?
N1 C10 H10C 109.5 . . ?
H10A C10 H10B 109.5 . . ?
H10A C10 H10C 109.5 . . ?
H10B C10 H10C 109.5 . . ?
C3 C11 H11A 108.7 . . ?
C3 C11 H11B 108.7 . . ?
C3 C11 C12 114.10(14) . . ?
H11A C11 H11B 107.6 . . ?
C12 C11 H11A 108.7 . . ?
C12 C11 H11B 108.7 . . ?
C11 C12 H12A 109.5 . . ?
C11 C12 H12B 109.5 . . ?
C11 C12 H12C 109.5 . . ?
H12A C12 H12B 109.5 . . ?
H12A C12 H12C 109.5 . . ?
H12B C12 H12C 109.5 . . ?

loop_
_geom_bond_atom_site_label_1
_geom_bond_atom_site_label_2
_geom_bond_distance
_geom_bond_site_symmetry_2
_geom_bond_publ_flag
S1 C7 1.7887(16) . ?
S1 C9 1.6888(18) . ?
O1 C1 1.233(2) . ?
N1 C1 1.376(2) . ?
N1 C2 1.393(2) . ?
N1 C10 1.469(2) . ?
N2 C3 1.293(2) . ?
N2 C4 1.390(2) . ?
N3 C9 1.150(2) . ?
C1 C3 1.483(2) . ?
C2 C4 1.406(2) . ?
C2 C5 1.397(2) . ?
C3 C11 1.501(2) . ?
C4 C6 1.402(2) . ?
C5 H5 0.9500 . ?
C5 C7 1.385(2) . ?
C6 H6 0.9500 . ?
C6 C8 1.375(2) . ?
C7 C8 1.398(2) . ?
C8 H8 0.9500 . ?
C10 H10A 0.9800 . ?
C10 H10B 0.9800 . ?
C10 H10C 0.9800 . ?
C11 H11A 0.9900 . ?
C11 H11B 0.9900 . ?
C11 C12 1.517(2) . ?
C12 H12A 0.9800 . ?
C12 H12B 0.9800 . ?
C12 H12C 0.9800 . ?

loop_
_geom_torsion_atom_site_label_1
_geom_torsion_atom_site_label_2
_geom_torsion_atom_site_label_3
_geom_torsion_atom_site_label_4
_geom_torsion
_geom_torsion_site_symmetry_1
_geom_torsion_site_symmetry_2
_geom_torsion_site_symmetry_3
_geom_torsion_site_symmetry_4
_geom_torsion_publ_flag
S1 C7 C8 C6 -178.99(12) . . . . ?
O1 C1 C3 N2 -176.85(15) . . . . ?
O1 C1 C3 C11 3.7(2) . . . . ?
N1 C1 C3 N2 3.2(2) . . . . ?
N1 C1 C3 C11 -176.17(14) . . . . ?
N1 C2 C4 N2 0.8(2) . . . . ?
N1 C2 C4 C6 -179.58(14) . . . . ?
N1 C2 C5 C7 179.57(14) . . . . ?
N2 C3 C11 C12 8.0(2) . . . . ?
N2 C4 C6 C8 179.89(14) . . . . ?
C1 N1 C2 C4 2.5(2) . . . . ?
C1 N1 C2 C5 -176.66(14) . . . . ?
C1 C3 C11 C12 -172.55(14) . . . . ?
C2 N1 C1 O1 175.78(14) . . . . ?
C2 N1 C1 C3 -4.3(2) . . . . ?
C2 C4 C6 C8 0.3(2) . . . . ?
C2 C5 C7 S1 178.76(11) . . . . ?
C2 C5 C7 C8 -0.3(2) . . . . ?
C3 N2 C4 C2 -1.9(2) . . . . ?
C3 N2 C4 C6 178.46(14) . . . . ?
C4 N2 C3 C1 -0.2(2) . . . . ?
C4 N2 C3 C11 179.22(14) . . . . ?
C4 C2 C5 C7 0.4(2) . . . . ?
C4 C6 C8 C7 -0.1(2) . . . . ?
C5 C2 C4 N2 179.97(14) . . . . ?
C5 C2 C4 C6 -0.4(2) . . . . ?
C5 C7 C8 C6 0.1(2) . . . . ?
C9 S1 C7 C5 -0.97(15) . . . . ?
C9 S1 C7 C8 178.14(13) . . . . ?
C10 N1 C1 O1 -3.4(2) . . . . ?
C10 N1 C1 C3 176.54(13) . . . . ?
C10 N1 C2 C4 -178.35(14) . . . . ?
C10 N1 C2 C5 2.5(2) . . . . ?
